data_7021520
loop_
_publ_author_name
'Siddiqi, Zafar A.'
'Siddique, Armeen'
'Shahid, M.'
'Khalid, Mohd'
'Sharma, Prashant K.'
Anjuli,
'Ahmad, Musheer'
'Kumar, Sarvendra'
'Lan, Yanhua'
'Powell, Annie K.'

_publ_section_title
;
 Synthesis, crystal structure and magnetic studies of tetranuclear hydroxo
 and ligand bridged [Co4(\m3-OH)2(\m2-dea)2(L-L)4]4Cl&#x00B7;8H2O [L-L =
 2,2'-bipyridine or 1,10-phenanthroline] complexes with mixed valence
 defect dicubane core.
;
_journal_issue 26
_journal_name_full 'Dalton transactions (Cambridge, England : 2003)'
_journal_page_first 9513
_journal_page_last 9522
_journal_paper_doi 10.1039/c3dt50854d
_journal_volume 42
_journal_year 2013
_chemical_formula_sum 'C56 H52 Cl4 Co4 N10 O20'
_chemical_formula_weight 1562.60
_chemical_name_systematic
;
?
;
_space_group_IT_number 14
_symmetry_cell_setting monoclinic
_symmetry_space_group_name_Hall '-P 2yn'
_symmetry_space_group_name_H-M 'P 1 21/n 1'
_atom_sites_solution_hydrogens geom
_atom_sites_solution_primary direct
_atom_sites_solution_secondary difmap
_audit_creation_method SHELXL-97
_cell_angle_alpha 90.00
_cell_angle_beta 99.667(2)
_cell_angle_gamma 90.00
_cell_formula_units_Z 2
_cell_length_a 15.483(2)
_cell_length_b 13.791(2)
_cell_length_c 15.873(2)
_cell_measurement_reflns_used 4001
_cell_measurement_temperature 293(2)
_cell_measurement_theta_max 25.89
_cell_measurement_theta_min 2.60
_cell_volume 3341.2(8)
_computing_cell_refinement 'Bruker SMART'
_computing_data_collection 'Bruker SMART'
_computing_data_reduction 'Bruker SAINT'
_computing_molecular_graphics 'Bruker SHELXTL'
_computing_publication_material 'Bruker SHELXTL'
_computing_structure_refinement 'SHELXL-97 (Sheldrick, 1997)'
_computing_structure_solution 'Bruker SHELXTL'
_diffrn_ambient_temperature 293(2)
_diffrn_measured_fraction_theta_full 0.997
_diffrn_measured_fraction_theta_max 0.997
_diffrn_measurement_device_type 'CCD area detector'
_diffrn_measurement_method 'phi and omega scans'
_diffrn_radiation_monochromator graphite
_diffrn_radiation_source 'fine-focus sealed tube'
_diffrn_radiation_type MoK\a
_diffrn_radiation_wavelength 0.71073
_diffrn_reflns_av_R_equivalents 0.0501
_diffrn_reflns_av_sigmaI/netI 0.0559
_diffrn_reflns_limit_h_max 18
_diffrn_reflns_limit_h_min -17
_diffrn_reflns_limit_k_max 8
_diffrn_reflns_limit_k_min -16
_diffrn_reflns_limit_l_max 18
_diffrn_reflns_limit_l_min -19
_diffrn_reflns_number 17660
_diffrn_reflns_theta_full 25.50
_diffrn_reflns_theta_max 25.50
_diffrn_reflns_theta_min 1.97
_exptl_absorpt_coefficient_mu 1.214
_exptl_absorpt_correction_type none
_exptl_crystal_colour red
_exptl_crystal_density_diffrn 1.553
_exptl_crystal_density_method 'not measured'
_exptl_crystal_description prism
_exptl_crystal_F_000 1588
_exptl_crystal_size_max 0.36
_exptl_crystal_size_mid 0.34
_exptl_crystal_size_min 0.30
_refine_diff_density_max 1.226
_refine_diff_density_min -0.404
_refine_diff_density_rms 0.116
_refine_ls_extinction_method none
_refine_ls_goodness_of_fit_ref 1.057
_refine_ls_hydrogen_treatment mixed
_refine_ls_matrix_type full
_refine_ls_number_parameters 432
_refine_ls_number_reflns 6212
_refine_ls_number_restraints 0
_refine_ls_restrained_S_all 1.057
_refine_ls_R_factor_all 0.0626
_refine_ls_R_factor_gt 0.0490
_refine_ls_shift/su_max 0.001
_refine_ls_shift/su_mean 0.000
_refine_ls_structure_factor_coef Fsqd
_refine_ls_weighting_details 'calc w=1/[\s^2^(Fo^2^)+(0.0785P)^2^+0.0000P] where P=(Fo^2^+2Fc^2^)/3'
_refine_ls_weighting_scheme calc
_refine_ls_wR_factor_gt 0.1248
_refine_ls_wR_factor_ref 0.1350
_reflns_number_gt 4910
_reflns_number_total 6212
_reflns_threshold_expression >2sigma(I)
_cod_data_source_file c3dt50854d.txt
_cod_data_source_block 18juld
_cod_depositor_comments
;
The following automatic conversions were performed:

'_symmetry_cell_setting' value 'Monoclinic' changed to 'monoclinic'
according to /home/saulius/struct/CIF-dictionaries/cif_core.dic
dictionary named 'cif_core.dic' version 2.4.2 from 2011-04-26.

Automatic conversion script
Id: cif_fix_values 1891 2012-01-12 08:04:46Z andrius 
;
_cod_original_cell_volume 3341.2(9)
_cod_original_sg_symbol_H-M P2(1)/n
_cod_database_code 7021520

loop_
_symmetry_equiv_pos_as_xyz
'x, y, z'
'-x+1/2, y+1/2, -z+1/2'
'-x, -y, -z'
'x-1/2, -y-1/2, z-1/2'

loop_
_atom_site_label
_atom_site_type_symbol
_atom_site_fract_x
_atom_site_fract_y
_atom_site_fract_z
_atom_site_U_iso_or_equiv
_atom_site_adp_type
_atom_site_occupancy
_atom_site_symmetry_multiplicity
_atom_site_calc_flag
_atom_site_refinement_flags
Co2 Co 0.04363(3) 0.06354(3) 0.85538(3) 0.01368(14) Uani 1 1 d .
Co1 Co -0.02286(3) 0.10669(3) 1.02406(3) 0.01399(14) Uani 1 1 d .
O2 O 0.10635(14) -0.04180(16) 0.90908(14) 0.0161(5) Uani 1 1 d .
O1 O 0.06565(14) 0.14678(17) 0.94951(14) 0.0162(5) Uani 1 1 d .
O01 O -0.04697(15) 0.01513(17) 0.91376(14) 0.0146(5) Uani 1 1 d .
C12 C -0.0366(2) 0.0389(3) 0.6862(2) 0.0162(7) Uani 1 1 d .
N1 N 0.1540(2) 0.1090(2) 0.8282(2) 0.0185(7) Uani 1 1 d .
N4 N -0.02685(18) 0.1632(2) 0.78829(17) 0.0155(6) Uani 1 1 d .
N5 N 0.01193(17) -0.0122(2) 0.75074(17) 0.0146(6) Uani 1 1 d .
C4 C -0.0642(2) 0.0014(3) 0.6042(2) 0.0183(7) Uani 1 1 d .
N2 N 0.02802(18) 0.2239(2) 1.10495(17) 0.0167(6) Uani 1 1 d .
N3 N -0.11830(18) 0.2185(2) 0.98711(18) 0.0185(6) Uani 1 1 d .
C6 C -0.1377(2) 0.1538(3) 0.5618(2) 0.0215(8) Uani 1 1 d .
H6 H -0.1712 0.1917 0.5201 0.026 Uiso 1 1 calc R
C22 C 0.1037(2) 0.2265(3) 1.1587(2) 0.0200(8) Uani 1 1 d .
H22 H 0.1346 0.1690 1.1715 0.024 Uiso 1 1 calc R
C21 C 0.1389(2) 0.3137(3) 1.1971(2) 0.0227(8) Uani 1 1 d .
H21 H 0.1931 0.3138 1.2328 0.027 Uiso 1 1 calc R
C20 C 0.0922(2) 0.3982(3) 1.1810(2) 0.0248(9) Uani 1 1 d .
H20 H 0.1138 0.4557 1.2071 0.030 Uiso 1 1 calc R
C19 C 0.0120(2) 0.3977(2) 1.1253(2) 0.0198(8) Uani 1 1 d .
C28 C 0.1973(2) -0.0269(3) 0.9261(2) 0.0231(8) Uani 1 1 d .
H28A H 0.2281 -0.0885 0.9314 0.028 Uiso 1 1 calc R
H28B H 0.2138 0.0091 0.9789 0.028 Uiso 1 1 calc R
C17 C -0.1169(2) 0.4788(3) 1.0482(2) 0.0270(9) Uani 1 1 d .
H17 H -0.1506 0.5346 1.0368 0.032 Uiso 1 1 calc R
C25 C 0.1478(2) 0.1936(3) 0.9617(2) 0.0231(8) Uani 1 1 d .
H25A H 0.1905 0.1563 1.0002 0.028 Uiso 1 1 calc R
H25B H 0.1432 0.2575 0.9861 0.028 Uiso 1 1 calc R
C1 C 0.0342(2) -0.1030(2) 0.7346(2) 0.0183(8) Uani 1 1 d .
H1 H 0.0681 -0.1386 0.7777 0.022 Uiso 1 1 calc R
C7 C -0.1110(2) 0.1931(3) 0.6463(2) 0.0188(8) Uani 1 1 d .
C13 C -0.1913(2) 0.2137(3) 0.9299(2) 0.0226(8) Uani 1 1 d .
H13 H -0.2073 0.1545 0.9038 0.027 Uiso 1 1 calc R
C8 C -0.1339(2) 0.2851(3) 0.6740(2) 0.0218(8) Uani 1 1 d .
H8 H -0.1704 0.3259 0.6372 0.026 Uiso 1 1 calc R
C18 C -0.0418(3) 0.4820(3) 1.1048(2) 0.0282(9) Uani 1 1 d .
H18 H -0.0242 0.5405 1.1314 0.034 Uiso 1 1 calc R
C16 C -0.1454(2) 0.3898(3) 1.0053(2) 0.0211(8) Uani 1 1 d .
C11 C -0.0591(2) 0.1350(3) 0.7071(2) 0.0162(7) Uani 1 1 d .
C24 C -0.0960(2) 0.3052(3) 1.0248(2) 0.0177(7) Uani 1 1 d .
C26 C 0.1754(3) 0.2018(3) 0.8748(2) 0.0263(9) Uani 1 1 d .
H26A H 0.1446 0.2550 0.8429 0.032 Uiso 1 1 calc R
H26B H 0.2378 0.2143 0.8814 0.032 Uiso 1 1 calc R
C3 C -0.0401(2) -0.0939(3) 0.5900(2) 0.0211(8) Uani 1 1 d .
H3 H -0.0567 -0.1220 0.5364 0.025 Uiso 1 1 calc R
C23 C -0.0169(2) 0.3082(3) 1.0864(2) 0.0177(7) Uani 1 1 d .
C10 C -0.0475(2) 0.2525(3) 0.8117(2) 0.0208(8) Uani 1 1 d .
H10 H -0.0252 0.2744 0.8664 0.025 Uiso 1 1 calc R
C27 C 0.2197(2) 0.0308(3) 0.8506(2) 0.0244(8) Uani 1 1 d .
H27A H 0.2777 0.0587 0.8654 0.029 Uiso 1 1 calc R
H27B H 0.2195 -0.0118 0.8019 0.029 Uiso 1 1 calc R
C2 C 0.0080(2) -0.1461(3) 0.6546(2) 0.0206(8) Uani 1 1 d .
H2 H 0.0232 -0.2100 0.6455 0.025 Uiso 1 1 calc R
C5 C -0.1152(2) 0.0633(3) 0.5420(2) 0.0206(8) Uani 1 1 d .
H5 H -0.1330 0.0404 0.4867 0.025 Uiso 1 1 calc R
C9 C -0.1021(2) 0.3135(3) 0.7554(2) 0.0227(8) Uani 1 1 d .
H9 H -0.1167 0.3743 0.7741 0.027 Uiso 1 1 calc R
C14 C -0.2451(2) 0.2945(3) 0.9073(2) 0.0268(9) Uani 1 1 d .
H14 H -0.2963 0.2883 0.8675 0.032 Uiso 1 1 calc R
C15 C -0.2220(2) 0.3817(3) 0.9438(2) 0.0257(9) Uani 1 1 d .
H15 H -0.2567 0.4360 0.9282 0.031 Uiso 1 1 calc R
O4W O 0.38063(17) -0.06241(19) 1.08646(17) 0.0291(6) Uani 1 1 d .
O7W O -0.05389(17) 0.40449(19) 1.32873(16) 0.0277(6) Uani 1 1 d .
O1W O -0.10233(18) 0.59410(19) 1.27403(17) 0.0322(7) Uani 1 1 d .
O6W O -0.08689(17) -0.3220(2) 0.44364(17) 0.0319(7) Uani 1 1 d .
O2W O 0.26531(18) 0.39462(19) 0.83189(17) 0.0315(7) Uani 1 1 d .
O5W O 0.17155(17) -0.2701(2) 0.76229(17) 0.0308(6) Uani 1 1 d .
O3W O 0.41381(18) 0.1092(2) 0.99448(17) 0.0304(6) Uani 1 1 d .
Cl1 Cl 0.33498(6) 0.62097(6) 0.87107(5) 0.0220(2) Uani 1 1 d .
Cl2 Cl -0.23459(5) -0.00699(6) 0.80982(6) 0.0244(2) Uani 1 1 d .
H001 H 0.148(3) 0.119(3) 0.779(3) 0.021(11) Uiso 1 1 d .
H01 H -0.095(3) 0.003(3) 0.888(2) 0.017(10) Uiso 1 1 d .

loop_
_atom_site_aniso_label
_atom_site_aniso_U_11
_atom_site_aniso_U_22
_atom_site_aniso_U_33
_atom_site_aniso_U_23
_atom_site_aniso_U_13
_atom_site_aniso_U_12
Co2 0.0138(3) 0.0134(3) 0.0133(3) 0.00015(18) 0.00104(18) -0.00077(18)
Co1 0.0154(3) 0.0114(3) 0.0151(3) -0.00005(18) 0.00226(18) 0.00019(18)
O2 0.0131(12) 0.0151(13) 0.0192(12) 0.0025(10) 0.0001(9) 0.0015(9)
O1 0.0163(12) 0.0181(13) 0.0143(12) -0.0017(10) 0.0028(9) -0.0060(10)
O01 0.0127(12) 0.0149(13) 0.0152(12) 0.0012(9) -0.0005(10) -0.0018(10)
C12 0.0123(16) 0.0202(19) 0.0158(17) 0.0011(14) 0.0018(13) -0.0006(14)
N1 0.0194(16) 0.0213(18) 0.0155(17) 0.0005(13) 0.0051(13) -0.0020(12)
N4 0.0147(14) 0.0155(16) 0.0165(14) 0.0027(12) 0.0034(11) -0.0033(12)
N5 0.0128(14) 0.0151(15) 0.0159(14) -0.0001(12) 0.0020(11) 0.0024(11)
C4 0.0142(17) 0.022(2) 0.0189(18) -0.0001(15) 0.0039(14) -0.0040(14)
N2 0.0188(15) 0.0148(16) 0.0162(15) -0.0009(12) 0.0022(12) 0.0002(12)
N3 0.0182(15) 0.0179(16) 0.0190(15) -0.0013(12) 0.0018(12) -0.0010(12)
C6 0.0180(18) 0.029(2) 0.0151(17) 0.0073(15) -0.0029(14) 0.0001(16)
C22 0.0197(18) 0.0194(19) 0.0201(19) 0.0035(15) 0.0015(14) 0.0021(15)
C21 0.0214(19) 0.024(2) 0.0205(19) -0.0028(16) -0.0026(15) -0.0032(16)
C20 0.027(2) 0.019(2) 0.026(2) -0.0053(16) -0.0024(16) -0.0026(16)
C19 0.0226(19) 0.0150(19) 0.0209(18) -0.0015(14) 0.0007(15) -0.0006(15)
C28 0.0118(17) 0.028(2) 0.028(2) 0.0028(16) 0.0002(14) 0.0032(15)
C17 0.030(2) 0.0146(19) 0.035(2) -0.0015(17) 0.0011(17) 0.0041(16)
C25 0.0216(19) 0.028(2) 0.0199(19) -0.0073(16) 0.0032(15) -0.0108(16)
C1 0.0195(18) 0.0176(19) 0.0186(18) 0.0048(14) 0.0051(14) 0.0035(14)
C7 0.0145(17) 0.0181(19) 0.0238(19) 0.0054(15) 0.0034(14) -0.0018(14)
C13 0.0209(19) 0.021(2) 0.025(2) -0.0039(15) 0.0020(15) -0.0029(15)
C8 0.0182(18) 0.019(2) 0.027(2) 0.0063(15) 0.0011(15) 0.0023(15)
C18 0.034(2) 0.017(2) 0.032(2) -0.0083(17) 0.0017(17) -0.0016(17)
C16 0.0202(19) 0.020(2) 0.0231(19) -0.0004(15) 0.0040(15) 0.0037(15)
C11 0.0151(17) 0.0182(18) 0.0157(17) 0.0006(14) 0.0038(13) -0.0032(14)
C24 0.0190(18) 0.0193(19) 0.0162(17) -0.0008(14) 0.0064(14) -0.0006(14)
C26 0.027(2) 0.027(2) 0.026(2) -0.0056(16) 0.0082(16) -0.0115(17)
C3 0.0206(19) 0.025(2) 0.0178(18) -0.0022(15) 0.0024(15) -0.0031(15)
C23 0.0200(18) 0.0194(19) 0.0150(17) -0.0020(14) 0.0068(14) 0.0015(15)
C10 0.0245(19) 0.0187(19) 0.0198(18) -0.0029(15) 0.0051(15) -0.0006(15)
C27 0.0178(18) 0.027(2) 0.028(2) 0.0037(16) 0.0038(15) 0.0010(16)
C2 0.0225(19) 0.0168(19) 0.0225(19) -0.0025(15) 0.0042(15) -0.0001(15)
C5 0.0193(18) 0.025(2) 0.0157(18) -0.0002(15) -0.0013(14) -0.0021(15)
C9 0.024(2) 0.0138(18) 0.031(2) 0.0010(16) 0.0073(16) 0.0025(15)
C14 0.0174(19) 0.030(2) 0.030(2) -0.0043(17) -0.0029(16) 0.0054(16)
C15 0.023(2) 0.025(2) 0.027(2) -0.0021(16) 0.0005(16) 0.0073(16)
O4W 0.0253(15) 0.0304(16) 0.0306(15) -0.0027(12) 0.0019(12) 0.0002(12)
O7W 0.0229(14) 0.0319(16) 0.0275(15) -0.0002(12) 0.0023(11) 0.0035(11)
O1W 0.0326(16) 0.0316(16) 0.0318(15) 0.0008(12) 0.0033(12) -0.0058(12)
O6W 0.0305(15) 0.0307(16) 0.0321(15) 0.0007(12) -0.0015(12) 0.0042(12)
O2W 0.0355(16) 0.0234(16) 0.0334(16) 0.0051(12) -0.0006(13) -0.0066(12)
O5W 0.0267(15) 0.0326(16) 0.0322(15) -0.0030(12) 0.0024(12) 0.0078(12)
O3W 0.0297(15) 0.0325(17) 0.0289(15) -0.0014(12) 0.0048(12) -0.0012(12)
Cl1 0.0240(5) 0.0235(5) 0.0177(4) 0.0011(3) 0.0013(3) -0.0001(4)
Cl2 0.0181(4) 0.0199(5) 0.0322(5) -0.0025(4) -0.0044(4) 0.0003(3)

loop_
_atom_type_symbol
_atom_type_description
_atom_type_scat_dispersion_real
_atom_type_scat_dispersion_imag
_atom_type_scat_source
C C 0.0033 0.0016 'International Tables Vol C Tables 4.2.6.8 and 6.1.1.4'
H H 0.0000 0.0000 'International Tables Vol C Tables 4.2.6.8 and 6.1.1.4'
N N 0.0061 0.0033 'International Tables Vol C Tables 4.2.6.8 and 6.1.1.4'
Co Co 0.3494 0.9721 'International Tables Vol C Tables 4.2.6.8 and 6.1.1.4'
O O 0.0106 0.0060 'International Tables Vol C Tables 4.2.6.8 and 6.1.1.4'
Cl Cl 0.1484 0.1585 'International Tables Vol C Tables 4.2.6.8 and 6.1.1.4'

loop_
_geom_angle_atom_site_label_1
_geom_angle_atom_site_label_2
_geom_angle_atom_site_label_3
_geom_angle
_geom_angle_site_symmetry_1
_geom_angle_site_symmetry_3
O1 Co2 O2 95.83(10) . .
O1 Co2 O01 83.00(10) . .
O2 Co2 O01 82.88(10) . .
O1 Co2 N1 85.96(11) . .
O2 Co2 N1 86.74(12) . .
O01 Co2 N1 163.98(12) . .
O1 Co2 N5 173.58(11) . .
O2 Co2 N5 90.55(11) . .
O01 Co2 N5 97.16(11) . .
N1 Co2 N5 95.10(12) . .
O1 Co2 N4 90.80(11) . .
O2 Co2 N4 173.29(11) . .
O01 Co2 N4 96.93(11) . .
N1 Co2 N4 94.80(12) . .
N5 Co2 N4 82.81(11) . .
O2 Co1 O1 169.36(9) 3_557 .
O2 Co1 N2 102.97(10) 3_557 .
O1 Co1 N2 85.83(10) . .
O2 Co1 O01 97.45(9) 3_557 .
O1 Co1 O01 74.11(9) . .
N2 Co1 O01 159.47(10) . .
O2 Co1 O01 74.24(9) 3_557 3_557
O1 Co1 O01 98.27(9) . 3_557
N2 Co1 O01 102.11(10) . 3_557
O01 Co1 O01 85.39(9) . 3_557
O2 Co1 N3 89.41(10) 3_557 .
O1 Co1 N3 98.40(10) . .
N2 Co1 N3 77.76(11) . .
O01 Co1 N3 100.53(10) . .
O01 Co1 N3 163.27(10) 3_557 .
C28 O2 Co2 113.7(2) . .
C28 O2 Co1 132.5(2) . 3_557
Co2 O2 Co1 104.77(10) . 3_557
C25 O1 Co2 115.5(2) . .
C25 O1 Co1 136.5(2) . .
Co2 O1 Co1 104.35(10) . .
Co2 O01 Co1 98.51(10) . .
Co2 O01 Co1 98.12(10) . 3_557
Co1 O01 Co1 94.61(9) . 3_557
Co2 O01 H01 121(3) . .
Co1 O01 H01 125(3) . .
Co1 O01 H01 115(3) 3_557 .
N5 C12 C4 123.5(3) . .
N5 C12 C11 115.6(3) . .
C4 C12 C11 120.8(3) . .
C27 N1 C26 114.8(3) . .
C27 N1 Co2 107.8(2) . .
C26 N1 Co2 107.4(2) . .
C27 N1 H001 109(3) . .
C26 N1 H001 109(3) . .
Co2 N1 H001 109(3) . .
C10 N4 C11 117.3(3) . .
C10 N4 Co2 129.2(2) . .
C11 N4 Co2 113.5(2) . .
C1 N5 C12 118.0(3) . .
C1 N5 Co2 128.9(2) . .
C12 N5 Co2 113.0(2) . .
C3 C4 C12 116.8(3) . .
C3 C4 C5 125.5(3) . .
C12 C4 C5 117.8(3) . .
C22 N2 C23 118.6(3) . .
C22 N2 Co1 127.2(2) . .
C23 N2 Co1 113.2(2) . .
C13 N3 C24 118.1(3) . .
C13 N3 Co1 128.2(2) . .
C24 N3 Co1 113.6(2) . .
C5 C6 C7 121.3(3) . .
C5 C6 H6 119.3 . .
C7 C6 H6 119.3 . .
N2 C22 C21 122.2(3) . .
N2 C22 H22 118.9 . .
C21 C22 H22 118.9 . .
C20 C21 C22 119.3(3) . .
C20 C21 H21 120.4 . .
C22 C21 H21 120.4 . .
C21 C20 C19 119.8(3) . .
C21 C20 H20 120.1 . .
C19 C20 H20 120.1 . .
C20 C19 C23 117.5(3) . .
C20 C19 C18 124.0(3) . .
C23 C19 C18 118.5(3) . .
O2 C28 C27 106.1(3) . .
O2 C28 H28A 110.5 . .
C27 C28 H28A 110.5 . .
O2 C28 H28B 110.5 . .
C27 C28 H28B 110.5 . .
H28A C28 H28B 108.7 . .
C18 C17 C16 120.4(3) . .
C18 C17 H17 119.8 . .
C16 C17 H17 119.8 . .
O1 C25 C26 107.1(3) . .
O1 C25 H25A 110.3 . .
C26 C25 H25A 110.3 . .
O1 C25 H25B 110.3 . .
C26 C25 H25B 110.3 . .
H25A C25 H25B 108.5 . .
N5 C1 C2 121.8(3) . .
N5 C1 H1 119.1 . .
C2 C1 H1 119.1 . .
C11 C7 C8 116.5(3) . .
C11 C7 C6 117.9(3) . .
C8 C7 C6 125.6(3) . .
N3 C13 C14 122.5(3) . .
N3 C13 H13 118.8 . .
C14 C13 H13 118.8 . .
C9 C8 C7 119.0(3) . .
C9 C8 H8 120.5 . .
C7 C8 H8 120.5 . .
C17 C18 C19 121.9(3) . .
C17 C18 H18 119.0 . .
C19 C18 H18 119.0 . .
C24 C16 C15 116.9(3) . .
C24 C16 C17 119.6(3) . .
C15 C16 C17 123.5(3) . .
N4 C11 C7 124.6(3) . .
N4 C11 C12 115.0(3) . .
C7 C11 C12 120.4(3) . .
N3 C24 C16 123.2(3) . .
N3 C24 C23 116.8(3) . .
C16 C24 C23 120.0(3) . .
N1 C26 C25 108.4(3) . .
N1 C26 H26A 110.0 . .
C25 C26 H26A 110.0 . .
N1 C26 H26B 110.0 . .
C25 C26 H26B 110.0 . .
H26A C26 H26B 108.4 . .
C2 C3 C4 120.1(3) . .
C2 C3 H3 119.9 . .
C4 C3 H3 119.9 . .
N2 C23 C19 122.5(3) . .
N2 C23 C24 118.0(3) . .
C19 C23 C24 119.5(3) . .
N4 C10 C9 121.4(3) . .
N4 C10 H10 119.3 . .
C9 C10 H10 119.3 . .
N1 C27 C28 109.3(3) . .
N1 C27 H27A 109.8 . .
C28 C27 H27A 109.8 . .
N1 C27 H27B 109.8 . .
C28 C27 H27B 109.8 . .
H27A C27 H27B 108.3 . .
C3 C2 C1 119.8(3) . .
C3 C2 H2 120.1 . .
C1 C2 H2 120.1 . .
C6 C5 C4 121.7(3) . .
C6 C5 H5 119.2 . .
C4 C5 H5 119.2 . .
C8 C9 C10 121.1(3) . .
C8 C9 H9 119.5 . .
C10 C9 H9 119.5 . .
C15 C14 C13 119.6(3) . .
C15 C14 H14 120.2 . .
C13 C14 H14 120.2 . .
C14 C15 C16 119.8(3) . .
C14 C15 H15 120.1 . .
C16 C15 H15 120.1 . .

loop_
_geom_bond_atom_site_label_1
_geom_bond_atom_site_label_2
_geom_bond_distance
_geom_bond_site_symmetry_2
Co2 O1 1.870(2) .
Co2 O2 1.871(2) .
Co2 O01 1.926(2) .
Co2 N1 1.936(3) .
Co2 N5 1.953(3) .
Co2 N4 1.955(3) .
Co1 O2 2.015(2) 3_557
Co1 O1 2.032(2) .
Co1 N2 2.131(3) .
Co1 O01 2.140(2) .
Co1 O01 2.146(2) 3_557
Co1 N3 2.148(3) .
O2 C28 1.404(4) .
O2 Co1 2.015(2) 3_557
O1 C25 1.410(4) .
O01 Co1 2.146(2) 3_557
O01 H01 0.81(4) .
C12 N5 1.361(4) .
C12 C4 1.400(5) .
C12 C11 1.423(5) .
N1 C27 1.485(5) .
N1 C26 1.487(5) .
N1 H001 0.78(4) .
N4 C10 1.340(4) .
N4 C11 1.358(4) .
N5 C1 1.336(4) .
C4 C3 1.395(5) .
C4 C5 1.437(5) .
N2 C22 1.329(4) .
N2 C23 1.362(4) .
N3 C13 1.328(4) .
N3 C24 1.356(4) .
C6 C5 1.347(5) .
C6 C7 1.442(5) .
C6 H6 0.9300 .
C22 C21 1.416(5) .
C22 H22 0.9300 .
C21 C20 1.373(5) .
C21 H21 0.9300 .
C20 C19 1.399(5) .
C20 H20 0.9300 .
C19 C23 1.418(5) .
C19 C18 1.435(5) .
C28 C27 1.527(5) .
C28 H28A 0.9700 .
C28 H28B 0.9700 .
C17 C18 1.345(5) .
C17 C16 1.437(5) .
C17 H17 0.9300 .
C25 C26 1.516(5) .
C25 H25A 0.9700 .
C25 H25B 0.9700 .
C1 C2 1.398(5) .
C1 H1 0.9300 .
C7 C11 1.400(5) .
C7 C8 1.408(5) .
C13 C14 1.401(5) .
C13 H13 0.9300 .
C8 C9 1.361(5) .
C8 H8 0.9300 .
C18 H18 0.9300 .
C16 C24 1.400(5) .
C16 C15 1.409(5) .
C24 C23 1.434(5) .
C26 H26A 0.9700 .
C26 H26B 0.9700 .
C3 C2 1.366(5) .
C3 H3 0.9300 .
C10 C9 1.401(5) .
C10 H10 0.9300 .
C27 H27A 0.9700 .
C27 H27B 0.9700 .
C2 H2 0.9300 .
C5 H5 0.9300 .
C9 H9 0.9300 .
C14 C15 1.358(5) .
C14 H14 0.9300 .
C15 H15 0.9300 .

loop_
_geom_torsion_atom_site_label_1
_geom_torsion_atom_site_label_2
_geom_torsion_atom_site_label_3
_geom_torsion_atom_site_label_4
_geom_torsion
_geom_torsion_site_symmetry_1
_geom_torsion_site_symmetry_4
O1 Co2 O2 C28 -69.0(2) . .
O01 Co2 O2 C28 -151.1(2) . .
N1 Co2 O2 C28 16.6(2) . .
N5 Co2 O2 C28 111.7(2) . .
N4 Co2 O2 C28 120.1(9) . .
O1 Co2 O2 Co1 82.41(11) . 3_557
O01 Co2 O2 Co1 0.24(10) . 3_557
N1 Co2 O2 Co1 168.02(13) . 3_557
N5 Co2 O2 Co1 -96.91(12) . 3_557
N4 Co2 O2 Co1 -88.5(9) . 3_557
O2 Co2 O1 C25 81.2(2) . .
O01 Co2 O1 C25 163.3(2) . .
N1 Co2 O1 C25 -5.1(2) . .
N5 Co2 O1 C25 -104.9(10) . .
N4 Co2 O1 C25 -99.9(2) . .
O2 Co2 O1 Co1 -80.89(11) . .
O01 Co2 O1 Co1 1.17(10) . .
N1 Co2 O1 Co1 -167.19(13) . .
N5 Co2 O1 Co1 93.0(10) . .
N4 Co2 O1 Co1 98.05(12) . .
O2 Co1 O1 C25 -119.0(5) 3_557 .
N2 Co1 O1 C25 27.1(3) . .
O01 Co1 O1 C25 -157.3(3) . .
O01 Co1 O1 C25 -74.5(3) 3_557 .
N3 Co1 O1 C25 104.1(3) . .
O2 Co1 O1 Co2 37.2(5) 3_557 .
N2 Co1 O1 Co2 -176.67(12) . .
O01 Co1 O1 Co2 -1.08(10) . .
O01 Co1 O1 Co2 81.69(11) 3_557 .
N3 Co1 O1 Co2 -99.71(12) . .
O1 Co2 O01 Co1 -1.08(10) . .
O2 Co2 O01 Co1 95.72(10) . .
N1 Co2 O01 Co1 45.7(4) . .
N5 Co2 O01 Co1 -174.62(10) . .
N4 Co2 O01 Co1 -91.04(11) . .
O1 Co2 O01 Co1 -97.02(10) . 3_557
O2 Co2 O01 Co1 -0.22(9) . 3_557
N1 Co2 O01 Co1 -50.2(4) . 3_557
N5 Co2 O01 Co1 89.44(11) . 3_557
N4 Co2 O01 Co1 173.02(10) . 3_557
O2 Co1 O01 Co2 -172.35(9) 3_557 .
O1 Co1 O01 Co2 1.03(9) . .
N2 Co1 O01 Co2 13.7(3) . .
O01 Co1 O01 Co2 -98.94(11) 3_557 .
N3 Co1 O01 Co2 96.86(11) . .
O2 Co1 O01 Co1 -73.42(9) 3_557 3_557
O1 Co1 O01 Co1 99.97(10) . 3_557
N2 Co1 O01 Co1 112.6(3) . 3_557
O01 Co1 O01 Co1 0.0 3_557 3_557
N3 Co1 O01 Co1 -164.21(10) . 3_557
O1 Co2 N1 C27 105.3(2) . .
O2 Co2 N1 C27 9.2(2) . .
O01 Co2 N1 C27 58.8(5) . .
N5 Co2 N1 C27 -81.0(2) . .
N4 Co2 N1 C27 -164.2(2) . .
O1 Co2 N1 C26 -19.0(2) . .
O2 Co2 N1 C26 -115.1(2) . .
O01 Co2 N1 C26 -65.5(5) . .
N5 Co2 N1 C26 154.7(2) . .
N4 Co2 N1 C26 71.5(2) . .
O1 Co2 N4 C10 -1.9(3) . .
O2 Co2 N4 C10 169.1(8) . .
O01 Co2 N4 C10 81.2(3) . .
N1 Co2 N4 C10 -87.9(3) . .
N5 Co2 N4 C10 177.6(3) . .
O1 Co2 N4 C11 178.8(2) . .
O2 Co2 N4 C11 -10.2(10) . .
O01 Co2 N4 C11 -98.1(2) . .
N1 Co2 N4 C11 92.8(2) . .
N5 Co2 N4 C11 -1.7(2) . .
C4 C12 N5 C1 0.0(5) . .
C11 C12 N5 C1 179.5(3) . .
C4 C12 N5 Co2 177.5(3) . .
C11 C12 N5 Co2 -3.0(4) . .
O1 Co2 N5 C1 -175.2(8) . .
O2 Co2 N5 C1 -1.3(3) . .
O01 Co2 N5 C1 -84.2(3) . .
N1 Co2 N5 C1 85.5(3) . .
N4 Co2 N5 C1 179.7(3) . .
O1 Co2 N5 C12 7.7(11) . .
O2 Co2 N5 C12 -178.4(2) . .
O01 Co2 N5 C12 98.7(2) . .
N1 Co2 N5 C12 -91.6(2) . .
N4 Co2 N5 C12 2.6(2) . .
N5 C12 C4 C3 0.4(5) . .
C11 C12 C4 C3 -179.2(3) . .
N5 C12 C4 C5 -180.0(3) . .
C11 C12 C4 C5 0.5(5) . .
O2 Co1 N2 C22 98.4(3) 3_557 .
O1 Co1 N2 C22 -75.6(3) . .
O01 Co1 N2 C22 -87.8(4) . .
O01 Co1 N2 C22 22.0(3) 3_557 .
N3 Co1 N2 C22 -175.1(3) . .
O2 Co1 N2 C23 -93.5(2) 3_557 .
O1 Co1 N2 C23 92.5(2) . .
O01 Co1 N2 C23 80.3(4) . .
O01 Co1 N2 C23 -169.9(2) 3_557 .
N3 Co1 N2 C23 -7.0(2) . .
O2 Co1 N3 C13 -75.0(3) 3_557 .
O1 Co1 N3 C13 97.7(3) . .
N2 Co1 N3 C13 -178.4(3) . .
O01 Co1 N3 C13 22.5(3) . .
O01 Co1 N3 C13 -87.1(4) 3_557 .
O2 Co1 N3 C24 109.2(2) 3_557 .
O1 Co1 N3 C24 -78.0(2) . .
N2 Co1 N3 C24 5.8(2) . .
O01 Co1 N3 C24 -153.3(2) . .
O01 Co1 N3 C24 97.2(4) 3_557 .
C23 N2 C22 C21 0.0(5) . .
Co1 N2 C22 C21 167.5(3) . .
N2 C22 C21 C20 2.4(5) . .
C22 C21 C20 C19 -1.8(6) . .
C21 C20 C19 C23 -1.0(5) . .
C21 C20 C19 C18 179.6(4) . .
Co2 O2 C28 C27 -36.8(3) . .
Co1 O2 C28 C27 -177.9(2) 3_557 .
Co2 O1 C25 C26 27.2(4) . .
Co1 O1 C25 C26 -178.5(2) . .
C12 N5 C1 C2 -1.0(5) . .
Co2 N5 C1 C2 -178.0(2) . .
C5 C6 C7 C11 1.3(5) . .
C5 C6 C7 C8 -177.4(4) . .
C24 N3 C13 C14 0.3(5) . .
Co1 N3 C13 C14 -175.3(3) . .
C11 C7 C8 C9 2.7(5) . .
C6 C7 C8 C9 -178.5(3) . .
C16 C17 C18 C19 -0.7(6) . .
C20 C19 C18 C17 177.4(4) . .
C23 C19 C18 C17 -2.0(6) . .
C18 C17 C16 C24 2.2(6) . .
C18 C17 C16 C15 -178.3(4) . .
C10 N4 C11 C7 0.9(5) . .
Co2 N4 C11 C7 -179.7(3) . .
C10 N4 C11 C12 -178.8(3) . .
Co2 N4 C11 C12 0.6(4) . .
C8 C7 C11 N4 -3.1(5) . .
C6 C7 C11 N4 178.0(3) . .
C8 C7 C11 C12 176.6(3) . .
C6 C7 C11 C12 -2.3(5) . .
N5 C12 C11 N4 1.6(4) . .
C4 C12 C11 N4 -178.9(3) . .
N5 C12 C11 C7 -178.1(3) . .
C4 C12 C11 C7 1.4(5) . .
C13 N3 C24 C16 -1.0(5) . .
Co1 N3 C24 C16 175.2(3) . .
C13 N3 C24 C23 180.0(3) . .
Co1 N3 C24 C23 -3.8(4) . .
C15 C16 C24 N3 0.6(5) . .
C17 C16 C24 N3 -179.8(3) . .
C15 C16 C24 C23 179.5(3) . .
C17 C16 C24 C23 -0.9(5) . .
C27 N1 C26 C25 -82.2(4) . .
Co2 N1 C26 C25 37.8(3) . .
O1 C25 C26 N1 -41.8(4) . .
C12 C4 C3 C2 0.3(5) . .
C5 C4 C3 C2 -179.4(3) . .
C22 N2 C23 C19 -3.0(5) . .
Co1 N2 C23 C19 -172.2(3) . .
C22 N2 C23 C24 176.7(3) . .
Co1 N2 C23 C24 7.5(4) . .
C20 C19 C23 N2 3.5(5) . .
C18 C19 C23 N2 -177.1(3) . .
C20 C19 C23 C24 -176.2(3) . .
C18 C19 C23 C24 3.2(5) . .
N3 C24 C23 N2 -2.5(5) . .
C16 C24 C23 N2 178.5(3) . .
N3 C24 C23 C19 177.2(3) . .
C16 C24 C23 C19 -1.8(5) . .
C11 N4 C10 C9 1.7(5) . .
Co2 N4 C10 C9 -177.6(2) . .
C26 N1 C27 C28 88.7(4) . .
Co2 N1 C27 C28 -31.0(3) . .
O2 C28 C27 N1 43.7(4) . .
C4 C3 C2 C1 -1.2(5) . .
N5 C1 C2 C3 1.6(5) . .
C7 C6 C5 C4 0.6(5) . .
C3 C4 C5 C6 178.1(4) . .
C12 C4 C5 C6 -1.5(5) . .
C7 C8 C9 C10 -0.4(5) . .
N4 C10 C9 C8 -2.0(6) . .
N3 C13 C14 C15 1.0(6) . .
C13 C14 C15 C16 -1.4(6) . .
C24 C16 C15 C14 0.7(5) . .
C17 C16 C15 C14 -178.9(4) . .
